data_4120628
loop_
_publ_author_name
'Obenhuber, Andreas H.'
'Gianetti, Thomas L.'
'Berrebi, Xavier'
'Bergman, Robert G.'
'Arnold, John'

_publ_section_title
;
 Reaction of (Bisimido)niobium(V) Complexes with Organic Azides: [3 + 2]
 Cycloaddition and Reversible Cleavage of \b-Diketiminato Ligands
 Involving Nitrene Transfer.
;
_journal_issue 8
_journal_name_full 'Journal of the American Chemical Society'
_journal_page_first 2994
_journal_paper_doi 10.1021/ja413194z
_journal_volume 136
_journal_year 2014
_chemical_formula_moiety 'C37 H59.50 N3.50 Nb O0.50'
_chemical_formula_sum 'C37 H59.5 N3.5 Nb O0.5'
_chemical_formula_weight 654.29
_chemical_name_common 'Complex 2.OEt2'
_space_group_IT_number 2
_symmetry_cell_setting triclinic
_symmetry_space_group_name_Hall '-P 1'
_symmetry_space_group_name_H-M 'P -1'
_atom_sites_solution_hydrogens geom
_atom_sites_solution_primary direct
_atom_sites_solution_secondary difmap
_cell_angle_alpha 77.313(5)
_cell_angle_beta 85.045(5)
_cell_angle_gamma 63.691(5)
_cell_formula_units_Z 2
_cell_length_a 10.4594(11)
_cell_length_b 11.0607(12)
_cell_length_c 18.1995(19)
_cell_measurement_reflns_used 9932
_cell_measurement_temperature 100(2)
_cell_measurement_theta_max 25.40
_cell_measurement_theta_min 2.17
_cell_volume 1841.2(3)
_computing_cell_refinement 'Bruker APEX2 v.2011.4'
_computing_data_collection 'Bruker APEX2 v.2011.4'
_computing_data_reduction 'Bruker APEX2 v.2011.4'
_computing_molecular_graphics ORTEP-32
_computing_publication_material WinGX
_computing_structure_refinement SHELXL-97
_computing_structure_solution SIR-92
_diffrn_ambient_temperature 100(2)
_diffrn_detector_area_resol_mean 8.366
_diffrn_measured_fraction_theta_full 0.997
_diffrn_measured_fraction_theta_max 0.989
_diffrn_measurement_device_type 'Bruker APEX-II CCD'
_diffrn_measurement_method '\f and \w scans'
_diffrn_radiation_monochromator graphite
_diffrn_radiation_source 'fine-focus sealed tube'
_diffrn_radiation_type MoK\a
_diffrn_radiation_wavelength 0.71073
_diffrn_reflns_av_R_equivalents 0.0292
_diffrn_reflns_av_sigmaI/netI 0.0435
_diffrn_reflns_limit_h_max 11
_diffrn_reflns_limit_h_min -12
_diffrn_reflns_limit_k_max 13
_diffrn_reflns_limit_k_min -13
_diffrn_reflns_limit_l_max 21
_diffrn_reflns_limit_l_min -21
_diffrn_reflns_number 19843
_diffrn_reflns_theta_full 25.00
_diffrn_reflns_theta_max 25.42
_diffrn_reflns_theta_min 2.10
_exptl_absorpt_coefficient_mu 0.356
_exptl_absorpt_correction_T_max 0.7452
_exptl_absorpt_correction_T_min 0.6852
_exptl_absorpt_correction_type multi-scan
_exptl_absorpt_process_details SADABS
_exptl_crystal_colour yellow
_exptl_crystal_density_diffrn 1.180
_exptl_crystal_density_method 'not measured'
_exptl_crystal_description rode
_exptl_crystal_F_000 702
_exptl_crystal_size_max 0.30
_exptl_crystal_size_mid 0.24
_exptl_crystal_size_min 0.12
_refine_diff_density_max 0.630
_refine_diff_density_min -0.406
_refine_diff_density_rms 0.065
_refine_ls_extinction_method none
_refine_ls_goodness_of_fit_ref 1.034
_refine_ls_hydrogen_treatment constr
_refine_ls_matrix_type full
_refine_ls_number_parameters 438
_refine_ls_number_reflns 6719
_refine_ls_number_restraints 0
_refine_ls_restrained_S_all 1.034
_refine_ls_R_factor_all 0.0516
_refine_ls_R_factor_gt 0.0415
_refine_ls_shift/su_max 0.068
_refine_ls_shift/su_mean 0.002
_refine_ls_structure_factor_coef Fsqd
_refine_ls_weighting_details 'calc w=1/[\s^2^(Fo^2^)+(0.0491P)^2^+1.3780P] where P=(Fo^2^+2Fc^2^)/3'
_refine_ls_weighting_scheme calc
_refine_ls_wR_factor_gt 0.0979
_refine_ls_wR_factor_ref 0.1033
_reflns_number_gt 5730
_reflns_number_total 6719
_reflns_threshold_expression >2sigma(I)
_cod_data_source_file ja413194z_si_003.cif
_cod_data_source_block (1)
_cod_depositor_comments
;
The following automatic conversions were performed:

'_symmetry_cell_setting' value 'Triclinic' changed to 'triclinic'
according to
/usr/data/users/saulius/automatic-downloads/current/ACS/lib/dictionaries/cif_core.dic
dictionary named 'cif_core.dic' version 2.4.2 from 2011-04-26.

Automatic conversion script
Id: cif_fix_values 2281 2013-09-26 08:29:07Z andrius 
;
_cod_original_sg_symbol_H-M P-1
_cod_original_formula_sum 'C37 H59.50 N3.50 Nb O0.50'
_cod_database_code 4120628

loop_
_symmetry_equiv_pos_as_xyz
'x, y, z'
'-x, -y, -z'

loop_
_atom_site_label
_atom_site_type_symbol
_atom_site_fract_x
_atom_site_fract_y
_atom_site_fract_z
_atom_site_U_iso_or_equiv
_atom_site_adp_type
_atom_site_occupancy
_atom_site_symmetry_multiplicity
_atom_site_calc_flag
_atom_site_refinement_flags
_atom_site_disorder_assembly
_atom_site_disorder_group
C23 C 0.7572(3) 0.1350(3) 0.82738(16) 0.0302(6) Uani 1 1 d . . .
C19 C 0.7856(3) 0.1087(3) 0.69614(17) 0.0356(7) Uani 1 1 d . . .
C30 C 0.2799(4) 0.2046(4) 0.58148(16) 0.0411(8) Uani 1 1 d . . .
C6 C 0.0906(3) 0.4820(3) 0.82884(18) 0.0382(7) Uani 1 1 d . . .
C18 C 0.6957(3) 0.1452(3) 0.75775(16) 0.0291(6) Uani 1 1 d . . .
C24 C 0.6625(3) 0.1683(3) 0.89458(16) 0.0326(7) Uani 1 1 d . . .
H24 H 0.5745 0.2500 0.8760 0.039 Uiso 1 1 calc R . .
C2 C 0.3447(3) 0.0753(3) 0.81098(15) 0.0274(6) Uani 1 1 d . A .
C4 C 0.1660(3) 0.2432(3) 0.87402(16) 0.0318(7) Uani 1 1 d . . .
C22 C 0.9033(3) 0.0914(3) 0.83169(18) 0.0399(8) Uani 1 1 d . . .
H22 H 0.9439 0.0837 0.8770 0.048 Uiso 1 1 calc R . .
C11 C 0.1431(3) 0.5516(4) 0.8637(2) 0.0465(9) Uani 1 1 d . . .
C1 C 0.4355(3) -0.0723(3) 0.80426(17) 0.0356(7) Uani 1 1 d . . .
H1A H 0.4129 -0.1323 0.8441 0.053 Uiso 1 1 calc R . .
H1B H 0.5345 -0.0932 0.8079 0.053 Uiso 1 1 calc R . .
H1C H 0.4170 -0.0853 0.7565 0.053 Uiso 1 1 calc R . .
C5 C 0.0611(3) 0.2712(4) 0.93740(19) 0.0475(9) Uani 1 1 d . . .
H5A H 0.0154 0.3683 0.9368 0.071 Uiso 1 1 calc R . .
H5B H 0.1104 0.2225 0.9846 0.071 Uiso 1 1 calc R . .
H5C H -0.0095 0.2408 0.9312 0.071 Uiso 1 1 calc R . .
C20 C 0.9314(3) 0.0668(4) 0.70349(19) 0.0473(9) Uani 1 1 d . . .
H20 H 0.9902 0.0436 0.6625 0.057 Uiso 1 1 calc R . .
C3 C 0.2523(3) 0.1021(3) 0.86744(16) 0.0306(6) Uani 1 1 d . . .
H3 H 0.2437 0.0306 0.9020 0.037 Uiso 1 1 calc R . .
C25 C 0.7239(4) 0.2030(4) 0.95545(18) 0.0444(8) Uani 1 1 d . . .
H25A H 0.8094 0.1243 0.9761 0.067 Uiso 1 1 calc R . .
H25B H 0.6554 0.2276 0.9947 0.067 Uiso 1 1 calc R . .
H25C H 0.7459 0.2789 0.9340 0.067 Uiso 1 1 calc R . .
C10 C 0.0557(4) 0.6890(4) 0.8656(2) 0.0567(10) Uani 1 1 d . . .
H10 H 0.0882 0.7371 0.8891 0.068 Uiso 1 1 calc R . .
C7 C -0.0458(4) 0.5478(3) 0.7958(2) 0.0469(8) Uani 1 1 d . . .
C27 C 0.7234(4) 0.1081(4) 0.62382(17) 0.0438(8) Uani 1 1 d . . .
H27 H 0.6239 0.1778 0.6200 0.053 Uiso 1 1 calc R . .
C21 C 0.9902(3) 0.0591(4) 0.7704(2) 0.0478(9) Uani 1 1 d . . .
H21 H 1.0875 0.0324 0.7742 0.057 Uiso 1 1 calc R . .
C26 C 0.6203(4) 0.0531(4) 0.92922(17) 0.0424(8) Uani 1 1 d . . .
H26A H 0.5754 0.0358 0.8915 0.064 Uiso 1 1 calc R . .
H26B H 0.5550 0.0797 0.9695 0.064 Uiso 1 1 calc R . .
H26C H 0.7039 -0.0290 0.9485 0.064 Uiso 1 1 calc R . .
C33 C 0.1225(4) 0.2844(4) 0.5582(2) 0.0590(10) Uani 1 1 d . . .
H33A H 0.0652 0.2631 0.5983 0.088 Uiso 1 1 calc R . .
H33B H 0.1073 0.2589 0.5138 0.088 Uiso 1 1 calc R . .
H33C H 0.0963 0.3815 0.5480 0.088 Uiso 1 1 calc R . .
C8 C -0.1288(4) 0.6852(4) 0.7992(2) 0.0531(9) Uani 1 1 d . . .
H8 H -0.2201 0.7306 0.7781 0.064 Uiso 1 1 calc R . .
C29 C 0.7223(5) -0.0316(4) 0.6294(2) 0.0618(11) Uani 1 1 d . . .
H29A H 0.8185 -0.1026 0.6335 0.093 Uiso 1 1 calc R . .
H29B H 0.6774 -0.0302 0.5852 0.093 Uiso 1 1 calc R . .
H29C H 0.6701 -0.0496 0.6732 0.093 Uiso 1 1 calc R . .
C31 C 0.3203(5) 0.0508(4) 0.5961(2) 0.0580(10) Uani 1 1 d . . .
H31A H 0.4195 -0.0005 0.6099 0.087 Uiso 1 1 calc R . .
H31B H 0.3031 0.0275 0.5513 0.087 Uiso 1 1 calc R . .
H31C H 0.2637 0.0285 0.6363 0.087 Uiso 1 1 calc R . .
C28 C 0.7972(5) 0.1436(6) 0.5532(2) 0.0795(14) Uani 1 1 d . . .
H28A H 0.8009 0.2292 0.5521 0.119 Uiso 1 1 calc R . .
H28B H 0.7453 0.1522 0.5098 0.119 Uiso 1 1 calc R . .
H28C H 0.8924 0.0720 0.5527 0.119 Uiso 1 1 calc R . .
C9 C -0.0786(4) 0.7548(4) 0.8331(2) 0.0565(10) Uani 1 1 d . . .
H9 H -0.1355 0.8471 0.8342 0.068 Uiso 1 1 calc R . .
C32 C 0.3699(4) 0.2427(4) 0.51890(18) 0.0540(10) Uani 1 1 d . . .
H32A H 0.3448 0.3393 0.5115 0.081 Uiso 1 1 calc R . .
H32B H 0.3527 0.2225 0.4731 0.081 Uiso 1 1 calc R . .
H32C H 0.4691 0.1905 0.5326 0.081 Uiso 1 1 calc R . .
C12 C 0.2903(4) 0.4790(4) 0.9007(3) 0.0625(12) Uani 1 1 d . . .
H12 H 0.3466 0.4000 0.8771 0.075 Uiso 1 1 calc R . .
C13 C 0.3701(5) 0.5694(5) 0.8883(3) 0.0814(15) Uani 1 1 d . . .
H13A H 0.3227 0.6436 0.9147 0.122 Uiso 1 1 calc R . .
H13B H 0.3713 0.6063 0.8354 0.122 Uiso 1 1 calc R . .
H13C H 0.4662 0.5149 0.9070 0.122 Uiso 1 1 calc R . .
C15 C -0.1077(4) 0.4726(4) 0.7584(3) 0.0793(15) Uani 1 1 d . . .
H15 H -0.0406 0.3747 0.7664 0.095 Uiso 1 1 calc R . .
C14 C 0.2850(5) 0.4232(5) 0.9836(3) 0.0849(15) Uani 1 1 d . . .
H14A H 0.2280 0.4978 1.0085 0.127 Uiso 1 1 calc R . .
H14B H 0.3799 0.3768 1.0045 0.127 Uiso 1 1 calc R . .
H14C H 0.2436 0.3595 0.9908 0.127 Uiso 1 1 calc R . .
C17 C -0.2521(6) 0.4861(6) 0.7921(3) 0.1005(19) Uani 1 1 d . . .
H17A H -0.2441 0.4622 0.8460 0.151 Uiso 1 1 calc R . .
H17B H -0.2794 0.4252 0.7743 0.151 Uiso 1 1 calc R . .
H17C H -0.3230 0.5793 0.7769 0.151 Uiso 1 1 calc R . .
C16 C -0.1298(7) 0.5296(8) 0.6752(3) 0.140(3) Uani 1 1 d . . .
H16A H -0.1919 0.6265 0.6667 0.210 Uiso 1 1 calc R . .
H16B H -0.1721 0.4837 0.6539 0.210 Uiso 1 1 calc R . .
H16C H -0.0396 0.5151 0.6520 0.210 Uiso 1 1 calc R . .
C36 C 0.2043(8) 0.5772(7) 0.6468(4) 0.0503(19) Uani 0.660(7) 1 d P A 1
H36A H 0.1265 0.5508 0.6550 0.060 Uiso 0.660(7) 1 calc PR A 1
H36B H 0.2402 0.5657 0.5966 0.060 Uiso 0.660(7) 1 calc PR A 1
C37 C 0.1474(9) 0.7251(6) 0.6499(4) 0.079(3) Uani 0.660(7) 1 d P A 1
H37A H 0.1113 0.7380 0.6993 0.118 Uiso 0.660(7) 1 calc PR A 1
H37B H 0.0718 0.7789 0.6134 0.118 Uiso 0.660(7) 1 calc PR A 1
H37C H 0.2223 0.7539 0.6391 0.118 Uiso 0.660(7) 1 calc PR A 1
C35 C 0.4416(6) 0.5153(5) 0.6908(3) 0.0463(16) Uani 0.660(7) 1 d P A 1
H35A H 0.4113 0.6098 0.6955 0.056 Uiso 0.660(7) 1 calc PR A 1
H35B H 0.5095 0.4561 0.7313 0.056 Uiso 0.660(7) 1 calc PR A 1
C34 C 0.5135(14) 0.4966(17) 0.6195(9) 0.079(4) Uani 0.660(7) 1 d P A 1
H34A H 0.5275 0.4099 0.6096 0.118 Uiso 0.660(7) 1 calc PR A 1
H34B H 0.6043 0.4976 0.6219 0.118 Uiso 0.660(7) 1 calc PR A 1
H34C H 0.4563 0.5698 0.5800 0.118 Uiso 0.660(7) 1 calc PR A 1
C38 C 0.3210(13) 0.5776(10) 0.6523(6) 0.046(3) Uani 0.340(7) 1 d P A 2
C39 C 0.455(3) 0.512(2) 0.6064(17) 0.098(11) Uani 0.340(7) 1 d P A 2
H39A H 0.5379 0.4755 0.6380 0.147 Uiso 0.340(7) 1 calc PR A 2
H39B H 0.4595 0.5811 0.5651 0.147 Uiso 0.340(7) 1 calc PR A 2
H39C H 0.4509 0.4397 0.5874 0.147 Uiso 0.340(7) 1 calc PR A 2
C41 C 0.191(3) 0.609(3) 0.6076(15) 0.144(12) Uani 0.340(7) 1 d P A 2
H41A H 0.1413 0.5575 0.6350 0.215 Uiso 0.340(7) 1 calc PR A 2
H41B H 0.2194 0.5824 0.5598 0.215 Uiso 0.340(7) 1 calc PR A 2
H41C H 0.1282 0.7053 0.5999 0.215 Uiso 0.340(7) 1 calc PR A 2
C40 C 0.3193(18) 0.7047(12) 0.6677(7) 0.079(5) Uani 0.340(7) 1 d P A 2
H40A H 0.2407 0.7449 0.6998 0.119 Uiso 0.340(7) 1 calc PR A 2
H40B H 0.3090 0.7692 0.6211 0.119 Uiso 0.340(7) 1 calc PR A 2
H40C H 0.4071 0.6821 0.6921 0.119 Uiso 0.340(7) 1 calc PR A 2
N2 N 0.5496(2) 0.1929(2) 0.75210(12) 0.0276(5) Uani 1 1 d . A .
N3 N 0.3012(3) 0.2390(2) 0.65063(13) 0.0322(6) Uani 1 1 d . A .
N1 N 0.1811(2) 0.3404(2) 0.82462(13) 0.0300(5) Uani 1 1 d . A .
N4 N 0.320(2) 0.483(2) 0.7231(8) 0.049(5) Uiso 0.340(7) 1 d P A 2
O1 O 0.3164(6) 0.4852(5) 0.7007(4) 0.0338(12) Uani 0.660(7) 1 d P A 1
Nb1 Nb 0.35774(3) 0.25777(3) 0.736404(13) 0.02579(10) Uani 1 1 d . . .

loop_
_atom_site_aniso_label
_atom_site_aniso_U_11
_atom_site_aniso_U_22
_atom_site_aniso_U_33
_atom_site_aniso_U_23
_atom_site_aniso_U_13
_atom_site_aniso_U_12
C23 0.0316(16) 0.0320(16) 0.0350(16) -0.0166(13) 0.0038(12) -0.0171(14)
C19 0.0356(17) 0.0490(19) 0.0336(16) -0.0174(14) 0.0080(13) -0.0258(15)
C30 0.050(2) 0.054(2) 0.0260(15) -0.0137(15) -0.0023(14) -0.0261(17)
C6 0.0332(17) 0.0363(18) 0.0468(19) -0.0216(15) 0.0134(14) -0.0130(15)
C18 0.0285(16) 0.0298(16) 0.0343(16) -0.0096(13) 0.0023(12) -0.0163(13)
C24 0.0278(16) 0.0403(18) 0.0322(16) -0.0151(13) 0.0021(12) -0.0139(14)
C2 0.0278(15) 0.0301(16) 0.0279(15) -0.0095(12) -0.0055(12) -0.0132(13)
C4 0.0227(15) 0.0455(19) 0.0304(15) -0.0135(14) -0.0010(12) -0.0150(14)
C22 0.0327(17) 0.053(2) 0.0441(18) -0.0246(16) -0.0008(14) -0.0208(16)
C11 0.0389(19) 0.046(2) 0.064(2) -0.0367(18) 0.0197(16) -0.0191(17)
C1 0.0398(18) 0.0313(17) 0.0370(17) -0.0095(14) -0.0020(14) -0.0151(14)
C5 0.0376(19) 0.055(2) 0.0442(19) -0.0120(17) 0.0123(15) -0.0161(17)
C20 0.0391(19) 0.071(3) 0.048(2) -0.0340(18) 0.0168(15) -0.0317(19)
C3 0.0284(16) 0.0366(17) 0.0291(15) -0.0050(13) -0.0027(12) -0.0165(14)
C25 0.048(2) 0.060(2) 0.0383(18) -0.0256(16) 0.0076(15) -0.0288(18)
C10 0.057(2) 0.050(2) 0.076(3) -0.042(2) 0.025(2) -0.025(2)
C7 0.040(2) 0.0353(19) 0.061(2) -0.0166(17) 0.0031(16) -0.0101(16)
C27 0.0421(19) 0.070(2) 0.0293(16) -0.0201(16) 0.0086(14) -0.0303(18)
C21 0.0265(17) 0.069(2) 0.063(2) -0.0366(19) 0.0098(15) -0.0246(17)
C26 0.0448(19) 0.058(2) 0.0334(17) -0.0112(16) -0.0022(14) -0.0290(17)
C33 0.059(2) 0.088(3) 0.0385(19) -0.015(2) -0.0095(17) -0.037(2)
C8 0.040(2) 0.040(2) 0.067(2) -0.0134(18) 0.0080(17) -0.0066(17)
C29 0.081(3) 0.072(3) 0.048(2) -0.028(2) -0.007(2) -0.039(2)
C31 0.086(3) 0.061(2) 0.040(2) -0.0246(18) -0.0002(19) -0.037(2)
C28 0.082(3) 0.143(5) 0.039(2) -0.024(3) 0.014(2) -0.072(3)
C9 0.061(3) 0.034(2) 0.066(2) -0.0230(18) 0.027(2) -0.0114(19)
C32 0.063(2) 0.082(3) 0.0281(17) -0.0168(18) 0.0042(16) -0.039(2)
C12 0.045(2) 0.066(3) 0.095(3) -0.061(2) 0.012(2) -0.022(2)
C13 0.073(3) 0.121(4) 0.098(3) -0.078(3) 0.026(3) -0.063(3)
C15 0.045(2) 0.042(2) 0.131(4) -0.025(3) -0.044(3) 0.0103(19)
C14 0.053(3) 0.081(3) 0.118(4) -0.017(3) -0.020(3) -0.024(2)
C17 0.119(4) 0.134(5) 0.075(3) 0.033(3) -0.037(3) -0.097(4)
C16 0.143(6) 0.266(9) 0.108(5) -0.119(6) 0.062(4) -0.148(6)
C36 0.041(4) 0.041(4) 0.058(4) 0.000(3) 0.011(3) -0.016(3)
C37 0.112(6) 0.035(4) 0.053(4) -0.006(3) 0.028(4) -0.006(4)
C35 0.061(4) 0.037(3) 0.048(3) -0.007(2) -0.004(3) -0.027(3)
C34 0.071(6) 0.089(7) 0.063(6) 0.011(5) 0.004(5) -0.037(6)
C38 0.068(9) 0.029(6) 0.045(6) 0.003(5) -0.006(5) -0.028(5)
C39 0.17(3) 0.035(9) 0.080(15) -0.024(10) 0.041(18) -0.038(14)
C41 0.124(18) 0.15(2) 0.17(2) 0.079(19) -0.082(18) -0.104(17)
C40 0.152(15) 0.039(7) 0.057(8) 0.003(6) 0.002(8) -0.056(9)
N2 0.0310(13) 0.0287(13) 0.0272(12) -0.0080(10) -0.0007(10) -0.0154(11)
N3 0.0347(14) 0.0366(14) 0.0277(13) -0.0090(11) 0.0000(10) -0.0164(12)
N1 0.0252(13) 0.0320(14) 0.0362(14) -0.0157(11) 0.0013(10) -0.0115(11)
O1 0.043(3) 0.021(2) 0.033(3) -0.003(2) 0.004(2) -0.0123(16)
Nb1 0.02712(16) 0.02723(16) 0.02423(14) -0.00965(10) 0.00185(10) -0.01119(12)

loop_
_atom_type_symbol
_atom_type_description
_atom_type_scat_dispersion_real
_atom_type_scat_dispersion_imag
_atom_type_scat_source
C C 0.0033 0.0016 'International Tables Vol C Tables 4.2.6.8 and 6.1.1.4'
H H 0.0000 0.0000 'International Tables Vol C Tables 4.2.6.8 and 6.1.1.4'
N N 0.0061 0.0033 'International Tables Vol C Tables 4.2.6.8 and 6.1.1.4'
O O 0.0106 0.0060 'International Tables Vol C Tables 4.2.6.8 and 6.1.1.4'
Nb Nb -2.0727 0.6215 'International Tables Vol C Tables 4.2.6.8 and 6.1.1.4'

loop_
_geom_angle_atom_site_label_1
_geom_angle_atom_site_label_2
_geom_angle_atom_site_label_3
_geom_angle
C22 C23 C18 118.8(3)
C22 C23 C24 121.8(3)
C18 C23 C24 119.4(2)
C20 C19 C18 119.6(3)
C20 C19 C27 120.7(3)
C18 C19 C27 119.6(3)
N3 C30 C32 110.1(3)
N3 C30 C31 108.7(3)
C32 C30 C31 110.7(3)
N3 C30 C33 109.3(3)
C32 C30 C33 109.3(3)
C31 C30 C33 108.7(3)
C11 C6 C7 121.5(3)
C11 C6 N1 119.0(3)
C7 C6 N1 119.4(3)
N2 C18 C19 121.6(3)
N2 C18 C23 119.3(2)
C19 C18 C23 119.1(3)
C23 C24 C26 111.3(2)
C23 C24 C25 114.8(2)
C26 C24 C25 109.6(3)
C23 C24 H24 106.9
C26 C24 H24 106.9
C25 C24 H24 106.9
C3 C2 C1 119.2(3)
C3 C2 Nb1 115.6(2)
C1 C2 Nb1 125.1(2)
N1 C4 C3 118.6(3)
N1 C4 C5 123.0(3)
C3 C4 C5 118.4(3)
C21 C22 C23 121.7(3)
C21 C22 H22 119.2
C23 C22 H22 119.2
C10 C11 C6 118.2(3)
C10 C11 C12 120.5(3)
C6 C11 C12 121.3(3)
C2 C1 H1A 109.5
C2 C1 H1B 109.5
H1A C1 H1B 109.5
C2 C1 H1C 109.5
H1A C1 H1C 109.5
H1B C1 H1C 109.5
C4 C5 H5A 109.5
C4 C5 H5B 109.5
H5A C5 H5B 109.5
C4 C5 H5C 109.5
H5A C5 H5C 109.5
H5B C5 H5C 109.5
C21 C20 C19 121.3(3)
C21 C20 H20 119.4
C19 C20 H20 119.4
C2 C3 C4 119.2(3)
C2 C3 H3 120.4
C4 C3 H3 120.4
C24 C25 H25A 109.5
C24 C25 H25B 109.5
H25A C25 H25B 109.5
C24 C25 H25C 109.5
H25A C25 H25C 109.5
H25B C25 H25C 109.5
C9 C10 C11 120.7(3)
C9 C10 H10 119.7
C11 C10 H10 119.7
C8 C7 C6 118.0(3)
C8 C7 C15 119.4(3)
C6 C7 C15 122.6(3)
C28 C27 C19 114.3(3)
C28 C27 C29 110.9(3)
C19 C27 C29 109.3(3)
C28 C27 H27 107.3
C19 C27 H27 107.3
C29 C27 H27 107.3
C22 C21 C20 119.5(3)
C22 C21 H21 120.2
C20 C21 H21 120.2
C24 C26 H26A 109.5
C24 C26 H26B 109.5
H26A C26 H26B 109.5
C24 C26 H26C 109.5
H26A C26 H26C 109.5
H26B C26 H26C 109.5
C30 C33 H33A 109.5
C30 C33 H33B 109.5
H33A C33 H33B 109.5
C30 C33 H33C 109.5
H33A C33 H33C 109.5
H33B C33 H33C 109.5
C9 C8 C7 121.1(4)
C9 C8 H8 119.4
C7 C8 H8 119.4
C27 C29 H29A 109.5
C27 C29 H29B 109.5
H29A C29 H29B 109.5
C27 C29 H29C 109.5
H29A C29 H29C 109.5
H29B C29 H29C 109.5
C30 C31 H31A 109.5
C30 C31 H31B 109.5
H31A C31 H31B 109.5
C30 C31 H31C 109.5
H31A C31 H31C 109.5
H31B C31 H31C 109.5
C27 C28 H28A 109.5
C27 C28 H28B 109.5
H28A C28 H28B 109.5
C27 C28 H28C 109.5
H28A C28 H28C 109.5
H28B C28 H28C 109.5
C8 C9 C10 120.4(3)
C8 C9 H9 119.8
C10 C9 H9 119.8
C30 C32 H32A 109.5
C30 C32 H32B 109.5
H32A C32 H32B 109.5
C30 C32 H32C 109.5
H32A C32 H32C 109.5
H32B C32 H32C 109.5
C14 C12 C11 112.1(3)
C14 C12 C13 109.8(3)
C11 C12 C13 113.3(4)
C14 C12 H12 107.1
C11 C12 H12 107.1
C13 C12 H12 107.1
C12 C13 H13A 109.5
C12 C13 H13B 109.5
H13A C13 H13B 109.5
C12 C13 H13C 109.5
H13A C13 H13C 109.5
H13B C13 H13C 109.5
C16 C15 C17 107.7(4)
C16 C15 C7 111.3(4)
C17 C15 C7 111.6(4)
C16 C15 H15 108.7
C17 C15 H15 108.7
C7 C15 H15 108.7
C12 C14 H14A 109.5
C12 C14 H14B 109.5
H14A C14 H14B 109.5
C12 C14 H14C 109.5
H14A C14 H14C 109.5
H14B C14 H14C 109.5
C15 C17 H17A 109.5
C15 C17 H17B 109.5
H17A C17 H17B 109.5
C15 C17 H17C 109.5
H17A C17 H17C 109.5
H17B C17 H17C 109.5
C15 C16 H16A 109.5
C15 C16 H16B 109.5
H16A C16 H16B 109.5
C15 C16 H16C 109.5
H16A C16 H16C 109.5
H16B C16 H16C 109.5
O1 C36 C37 114.7(7)
O1 C36 H36A 108.6
C37 C36 H36A 108.6
O1 C36 H36B 108.6
C37 C36 H36B 108.6
H36A C36 H36B 107.6
C34 C35 O1 114.7(7)
C34 C35 H35A 108.6
O1 C35 H35A 108.6
C34 C35 H35B 108.6
O1 C35 H35B 108.6
H35A C35 H35B 107.6
C40 C38 N4 110.6(11)
C40 C38 C39 106.9(13)
N4 C38 C39 111.8(14)
C40 C38 C41 111.9(14)
N4 C38 C41 106.5(13)
C39 C38 C41 109(2)
C38 C39 H39A 109.5
C38 C39 H39B 109.5
H39A C39 H39B 109.5
C38 C39 H39C 109.5
H39A C39 H39C 109.5
H39B C39 H39C 109.5
C38 C41 H41A 109.5
C38 C41 H41B 109.5
H41A C41 H41B 109.5
C38 C41 H41C 109.5
H41A C41 H41C 109.5
H41B C41 H41C 109.5
C38 C40 H40A 109.5
C38 C40 H40B 109.5
H40A C40 H40B 109.5
C38 C40 H40C 109.5
H40A C40 H40C 109.5
H40B C40 H40C 109.5
C18 N2 Nb1 175.4(2)
C30 N3 Nb1 170.2(2)
C4 N1 C6 118.9(2)
C4 N1 Nb1 113.39(19)
C6 N1 Nb1 127.69(19)
C38 N4 Nb1 126.5(10)
C36 O1 C35 112.3(5)
C36 O1 Nb1 119.2(5)
C35 O1 Nb1 117.5(4)
N3 Nb1 N2 117.69(10)
N3 Nb1 C2 97.16(10)
N2 Nb1 C2 94.19(10)
N3 Nb1 N4 108.3(4)
N2 Nb1 N4 92.1(5)
C2 Nb1 N4 147.0(4)
N3 Nb1 O1 98.50(18)
N2 Nb1 O1 94.69(16)
C2 Nb1 O1 155.83(17)
N4 Nb1 O1 10.2(4)
N3 Nb1 N1 116.73(9)
N2 Nb1 N1 125.19(9)
C2 Nb1 N1 73.11(9)
N4 Nb1 N1 76.8(4)
O1 Nb1 N1 83.41(16)

loop_
_geom_bond_atom_site_label_1
_geom_bond_atom_site_label_2
_geom_bond_distance
C23 C22 1.388(4)
C23 C18 1.430(4)
C23 C24 1.509(4)
C19 C20 1.393(4)
C19 C18 1.408(4)
C19 C27 1.520(4)
C30 N3 1.453(4)
C30 C32 1.523(4)
C30 C31 1.526(5)
C30 C33 1.528(5)
C6 C11 1.395(4)
C6 C7 1.401(5)
C6 N1 1.443(4)
C18 N2 1.384(3)
C24 C26 1.521(4)
C24 C25 1.522(4)
C24 H24 0.9800
C2 C3 1.337(4)
C2 C1 1.509(4)
C2 Nb1 2.223(3)
C4 N1 1.300(4)
C4 C3 1.443(4)
C4 C5 1.506(4)
C22 C21 1.382(4)
C22 H22 0.9300
C11 C10 1.390(5)
C11 C12 1.521(5)
C1 H1A 0.9600
C1 H1B 0.9600
C1 H1C 0.9600
C5 H5A 0.9600
C5 H5B 0.9600
C5 H5C 0.9600
C20 C21 1.380(5)
C20 H20 0.9300
C3 H3 0.9300
C25 H25A 0.9600
C25 H25B 0.9600
C25 H25C 0.9600
C10 C9 1.380(5)
C10 H10 0.9300
C7 C8 1.389(5)
C7 C15 1.541(5)
C27 C28 1.509(5)
C27 C29 1.531(5)
C27 H27 0.9800
C21 H21 0.9300
C26 H26A 0.9600
C26 H26B 0.9600
C26 H26C 0.9600
C33 H33A 0.9600
C33 H33B 0.9600
C33 H33C 0.9600
C8 C9 1.368(5)
C8 H8 0.9300
C29 H29A 0.9600
C29 H29B 0.9600
C29 H29C 0.9600
C31 H31A 0.9600
C31 H31B 0.9600
C31 H31C 0.9600
C28 H28A 0.9600
C28 H28B 0.9600
C28 H28C 0.9600
C9 H9 0.9300
C32 H32A 0.9600
C32 H32B 0.9600
C32 H32C 0.9600
C12 C14 1.507(6)
C12 C13 1.535(6)
C12 H12 0.9800
C13 H13A 0.9600
C13 H13B 0.9600
C13 H13C 0.9600
C15 C16 1.502(8)
C15 C17 1.536(7)
C15 H15 0.9800
C14 H14A 0.9600
C14 H14B 0.9600
C14 H14C 0.9600
C17 H17A 0.9600
C17 H17B 0.9600
C17 H17C 0.9600
C16 H16A 0.9600
C16 H16B 0.9600
C16 H16C 0.9600
C36 O1 1.441(9)
C36 C37 1.485(11)
C36 H36A 0.9700
C36 H36B 0.9700
C37 H37A 0.9600
C37 H37B 0.9600
C37 H37C 0.9600
C35 C34 1.449(17)
C35 O1 1.476(8)
C35 H35A 0.9700
C35 H35B 0.9700
C34 H34A 0.9600
C34 H34B 0.9600
C34 H34C 0.9600
C38 C40 1.485(14)
C38 N4 1.470(19)
C38 C39 1.53(3)
C38 C41 1.51(2)
C39 H39A 0.9600
C39 H39B 0.9600
C39 H39C 0.9600
C41 H41A 0.9600
C41 H41B 0.9600
C41 H41C 0.9600
C40 H40A 0.9600
C40 H40B 0.9600
C40 H40C 0.9600
N2 Nb1 1.832(2)
N3 Nb1 1.800(2)
N1 Nb1 2.337(2)
N4 Nb1 2.31(2)
O1 Nb1 2.303(5)
